data_4324206
loop_
_publ_author_name
'Ana C. Coelho'
'Mariela Nolasco'
'Salete S. Balula'
'Margarida M. Antunes'
'Cl\'audia C. L. Pereira'
'Filipe A. Almeida Paz'
'Anabela A. Valente'
'Martyn Pillinger'
'Paulo Ribeiro-Claro'
'Jacek Klinowski'
'Isabel S. Gon\,calves'

_publ_contact_author_address
; Department of Chemistry
  University of Aveiro
  CICECO
  3810-193
  Aveiro
  Portugal
;
_publ_contact_author_email igoncalves@dq.ua.pt
_publ_contact_author_fax '+351 234 370084'
_publ_contact_author_name 'Professor Isabel Goncalves'
_publ_contact_author_phone '+351 234 378190'
_publ_section_title
;
 Chemistry and Catalytic Activity of Molybdenum(VI)-Pyrazolylpyridine
 Complexes in Olefin Epoxidation. Crystal Structures of Monomeric Dioxo,
 Dioxo-\m-oxo, and Oxodiperoxo Derivatives
;
_journal_name_full 'Inorganic Chemistry'
_journal_page_first 525
_journal_page_last 538
_journal_paper_doi 10.1021/ic101384p
_journal_volume 50
_journal_year 2011
_chemical_formula_moiety 'C44 H37 Mo N3 O4 Si2'
_chemical_formula_sum 'C44 H37 Mo N3 O4 Si2'
_chemical_formula_weight 823.89
_chemical_name_systematic
; 
 ? 
;
_space_group_IT_number 14
_symmetry_cell_setting monoclinic
_symmetry_space_group_name_Hall '-P 2yn'
_symmetry_space_group_name_H-M 'P 1 21/n 1'
_atom_sites_solution_hydrogens mixed
_atom_sites_solution_primary direct
_atom_sites_solution_secondary difmap
_audit_creation_date '08 February 2010'
_audit_creation_method 'SHELXL-97, manual editing plus enCIFer'
_cell_angle_alpha 90.00
_cell_angle_beta 96.07(3)
_cell_angle_gamma 90.00
_cell_formula_units_Z 4
_cell_length_a 9.3906(19)
_cell_length_b 26.954(5)
_cell_length_c 15.527(3)
_cell_measurement_reflns_used 55119
_cell_measurement_temperature 180(2)
_cell_measurement_theta_max 27.48
_cell_measurement_theta_min 1.02
_cell_volume 3908.1(13)
_computing_cell_refinement 'HKL Scalepack (Otwinowski & Minor 1997)'
_computing_data_collection 'Collect (Nonius 1998)'
_computing_data_reduction
;
 HKL Denzo and Scalepack (Otwinowski & Minor 1997)
;
_computing_molecular_graphics 'SHELXTL (Bruker 2001)'
_computing_publication_material 'SHELXTL (Bruker 2001)'
_computing_structure_refinement 'SHELXTL (Bruker 2001)'
_computing_structure_solution 'SIR-92 (Altomare at al. 1994)'
_diffrn_ambient_temperature 180(2)
_diffrn_measured_fraction_theta_full 0.950
_diffrn_measured_fraction_theta_max 0.950
_diffrn_measurement_device_type 'Nonius Kappa CCD'
_diffrn_measurement_method 'Thin slice \w and \f scans'
_diffrn_radiation_source 'fine-focus sealed tube'
_diffrn_radiation_type MoK\a
_diffrn_radiation_wavelength 0.71073
_diffrn_reflns_av_R_equivalents 0.0529
_diffrn_reflns_av_sigmaI/netI 0.0685
_diffrn_reflns_limit_h_max 12
_diffrn_reflns_limit_h_min -12
_diffrn_reflns_limit_k_max 34
_diffrn_reflns_limit_k_min -34
_diffrn_reflns_limit_l_max 20
_diffrn_reflns_limit_l_min -18
_diffrn_reflns_number 18189
_diffrn_reflns_theta_full 27.50
_diffrn_reflns_theta_max 27.50
_diffrn_reflns_theta_min 3.58
_diffrn_standards_number 0
_exptl_absorpt_coefficient_mu 0.444
_exptl_absorpt_correction_T_max 0.992
_exptl_absorpt_correction_T_min 0.876
_exptl_absorpt_correction_type multi-scan
_exptl_absorpt_process_details
;
 Sortav (Blessing 1995)
;
_exptl_crystal_colour White
_exptl_crystal_density_diffrn 1.400
_exptl_crystal_description Block
_exptl_crystal_F_000 1696
_exptl_crystal_size_max 0.14
_exptl_crystal_size_mid 0.05
_exptl_crystal_size_min 0.02
_refine_diff_density_max 1.075
_refine_diff_density_min -0.645
_refine_diff_density_rms 0.101
_refine_ls_extinction_method none
_refine_ls_goodness_of_fit_ref 1.089
_refine_ls_hydrogen_treatment mixed
_refine_ls_matrix_type full
_refine_ls_number_parameters 451
_refine_ls_number_reflns 8528
_refine_ls_number_restraints 6
_refine_ls_restrained_S_all 1.089
_refine_ls_R_factor_all 0.0970
_refine_ls_R_factor_gt 0.0663
_refine_ls_shift/su_max 0.001
_refine_ls_shift/su_mean 0.000
_refine_ls_structure_factor_coef Fsqd
_refine_ls_weighting_details 'calc w=1/[\s^2^(Fo^2^)+(0.0299P)^2^+14.7265P] where P=(Fo^2^+2Fc^2^)/3'
_refine_ls_weighting_scheme calc
_refine_ls_wR_factor_gt 0.1331
_refine_ls_wR_factor_ref 0.1475
_reflns_number_gt 6442
_reflns_number_total 8528
_reflns_threshold_expression I>2\s(I)
_cod_data_source_file ic101384p_si_006.cif
_cod_data_source_block 5
_cod_original_cell_volume 3908.0(14)
_cod_original_sg_symbol_H-M 'P 21/n'
_cod_database_code 4324206

loop_
_symmetry_equiv_pos_as_xyz
'x, y, z'
'-x+1/2, y+1/2, -z+1/2'
'-x, -y, -z'
'x-1/2, -y-1/2, z-1/2'

loop_
_atom_site_label
_atom_site_type_symbol
_atom_site_fract_x
_atom_site_fract_y
_atom_site_fract_z
_atom_site_U_iso_or_equiv
_atom_site_adp_type
_atom_site_occupancy
_atom_site_symmetry_multiplicity
_atom_site_calc_flag
_atom_site_refinement_flags
_atom_site_disorder_assembly
_atom_site_disorder_group
Mo1 Mo 1.01935(4) 0.148478(14) 0.32398(2) 0.02304(11) Uani 1 1 d . . .
O1 O 1.0522(4) 0.16155(13) 0.2207(2) 0.0394(8) Uani 1 1 d . . .
O2 O 1.1825(3) 0.14570(12) 0.3821(2) 0.0301(7) Uani 1 1 d . . .
O3 O 0.9657(4) 0.21412(11) 0.3597(2) 0.0305(7) Uani 1 1 d . A .
O4 O 0.9870(3) 0.07818(11) 0.3135(2) 0.0291(7) Uani 1 1 d . . .
N1 N 0.7649(5) 0.14693(16) 0.2830(3) 0.0433(11) Uani 1 1 d . . .
N2 N 0.8869(5) 0.13295(15) 0.4416(3) 0.0365(10) Uani 1 1 d . . .
N3 N 0.9308(5) 0.1230(2) 0.5254(3) 0.0569(14) Uani 1 1 d D . .
H3A H 1.030(2) 0.124(3) 0.546(4) 0.085 Uiso 1 1 d D . .
C1 C 0.7062(6) 0.1533(2) 0.2010(4) 0.0505(15) Uani 1 1 d . . .
H1 H 0.7660 0.1575 0.1559 0.061 Uiso 1 1 calc R . .
C2 C 0.5615(7) 0.1536(2) 0.1827(4) 0.0552(16) Uani 1 1 d . . .
H2 H 0.5197 0.1576 0.1246 0.066 Uiso 1 1 calc R . .
C3 C 0.4762(9) 0.1481(3) 0.2486(4) 0.0655(18) Uani 1 1 d . . .
H3 H 0.3752 0.1493 0.2351 0.079 Uiso 1 1 calc R . .
C4 C 0.5288(7) 0.1413(3) 0.3300(5) 0.0658(18) Uani 1 1 d . . .
H4 H 0.4683 0.1372 0.3748 0.079 Uiso 1 1 calc R . .
C5 C 0.6765(6) 0.14035(19) 0.3468(5) 0.0511(16) Uani 1 1 d . . .
C6 C 0.7483(6) 0.1322(2) 0.4324(4) 0.0511(15) Uani 1 1 d . . .
C7 C 0.6947(8) 0.1210(4) 0.5187(5) 0.087(3) Uani 1 1 d . . .
H7 H 0.5988 0.1179 0.5322 0.104 Uiso 1 1 calc R . .
C8 C 0.8186(7) 0.1164(3) 0.5723(4) 0.077(2) Uani 1 1 d . . .
H8 H 0.8252 0.1096 0.6326 0.093 Uiso 1 1 calc R . .
Si1 Si 0.97577(13) 0.27235(5) 0.33525(8) 0.0256(3) Uani 1 1 d D . .
C9 C 0.8771(5) 0.30808(17) 0.4135(3) 0.0294(10) Uani 1 1 d . A .
C10 C 0.8188(5) 0.2846(2) 0.4817(3) 0.0391(12) Uani 1 1 d . . .
H10 H 0.8293 0.2498 0.4886 0.047 Uiso 1 1 calc R A .
C11 C 0.7452(6) 0.3114(3) 0.5404(4) 0.0521(15) Uani 1 1 d . A .
H11 H 0.7057 0.2947 0.5862 0.063 Uiso 1 1 calc R . .
C12 C 0.7304(6) 0.3619(2) 0.5314(4) 0.0529(16) Uani 1 1 d . . .
H12 H 0.6812 0.3800 0.5716 0.063 Uiso 1 1 calc R A .
C13 C 0.7855(6) 0.3863(2) 0.4654(4) 0.0487(15) Uani 1 1 d . A .
H13 H 0.7741 0.4212 0.4594 0.058 Uiso 1 1 calc R . .
C14 C 0.8585(5) 0.35968(18) 0.4071(4) 0.0376(12) Uani 1 1 d . . .
H14 H 0.8969 0.3770 0.3616 0.045 Uiso 1 1 calc R A .
C15 C 1.1679(5) 0.29080(18) 0.3469(4) 0.0420(13) Uani 1 1 d D A .
C16 C 1.2274(6) 0.3225(2) 0.4123(4) 0.0548(16) Uani 1 1 d D . .
H16 H 1.1665 0.3376 0.4498 0.066 Uiso 1 1 calc R A .
C17 C 1.3730(7) 0.3326(2) 0.4238(6) 0.077(2) Uani 1 1 d D A .
H17 H 1.4124 0.3530 0.4702 0.093 Uiso 1 1 calc R . .
C18 C 1.4605(7) 0.3119(3) 0.3657(7) 0.100(3) Uani 1 1 d D . .
H18 H 1.5572 0.3224 0.3666 0.120 Uiso 1 1 calc R A .
C19 C 1.4082(7) 0.2771(3) 0.3084(8) 0.107(4) Uani 1 1 d D A .
H19 H 1.4708 0.2597 0.2749 0.129 Uiso 1 1 calc R . .
C20 C 1.2618(6) 0.2668(3) 0.2987(6) 0.075(2) Uani 1 1 d D . .
H20 H 1.2259 0.2426 0.2577 0.091 Uiso 1 1 calc R A .
C21A C 0.8967(6) 0.2802(3) 0.2187(2) 0.0375(7) Uiso 0.548(6) 1 d PGD A 1
C22A C 0.9786(5) 0.2917(3) 0.1519(3) 0.0375(7) Uiso 0.548(6) 1 d PG A 1
H22A H 1.0775 0.2991 0.1644 0.045 Uiso 0.548(6) 1 calc PR A 1
C23A C 0.9157(7) 0.2926(3) 0.0667(3) 0.0375(7) Uiso 0.548(6) 1 d PG A 1
H23A H 0.9716 0.3005 0.0211 0.045 Uiso 0.548(6) 1 calc PR A 1
C24A C 0.7709(7) 0.2818(2) 0.0484(2) 0.0375(7) Uiso 0.548(6) 1 d PG A 1
H24A H 0.7279 0.2823 -0.0098 0.045 Uiso 0.548(6) 1 calc PR A 1
C25A C 0.6890(6) 0.2702(3) 0.1152(4) 0.0375(7) Uiso 0.548(6) 1 d PG A 1
H25A H 0.5901 0.2628 0.1026 0.045 Uiso 0.548(6) 1 calc PR A 1
C26A C 0.7519(6) 0.2694(3) 0.2003(3) 0.0375(7) Uiso 0.548(6) 1 d PG A 1
H26A H 0.6960 0.2615 0.2460 0.045 Uiso 0.548(6) 1 calc PR A 1
C21B C 0.8768(7) 0.2817(3) 0.2235(3) 0.0375(7) Uiso 0.452(6) 1 d PGD A 2
C22B C 0.9394(6) 0.2791(3) 0.1464(4) 0.0375(7) Uiso 0.452(6) 1 d PG A 2
H22B H 1.0405 0.2768 0.1476 0.045 Uiso 0.452(6) 1 calc PR A 2
C23B C 0.8540(9) 0.2798(3) 0.0676(3) 0.0375(7) Uiso 0.452(6) 1 d PG A 2
H23B H 0.8968 0.2780 0.0149 0.045 Uiso 0.452(6) 1 calc PR A 2
C24B C 0.7060(8) 0.2831(3) 0.0659(3) 0.0375(7) Uiso 0.452(6) 1 d PG A 2
H24B H 0.6477 0.2836 0.0121 0.045 Uiso 0.452(6) 1 calc PR A 2
C25B C 0.6434(6) 0.2857(3) 0.1430(5) 0.0375(7) Uiso 0.452(6) 1 d PG A 2
H25B H 0.5423 0.2880 0.1419 0.045 Uiso 0.452(6) 1 calc PR A 2
C26B C 0.7288(8) 0.2850(3) 0.2218(3) 0.0375(7) Uiso 0.452(6) 1 d PG A 2
H26B H 0.6860 0.2868 0.2745 0.045 Uiso 0.452(6) 1 calc PR A 2
Si2 Si 0.96511(13) 0.02475(5) 0.26767(8) 0.0263(3) Uani 1 1 d . . .
C27 C 0.8675(5) -0.01630(17) 0.3386(3) 0.0315(10) Uani 1 1 d . . .
C28 C 0.8437(6) -0.0009(2) 0.4212(4) 0.0410(12) Uani 1 1 d . . .
H28 H 0.8776 0.0307 0.4414 0.049 Uiso 1 1 calc R . .
C29 C 0.7705(6) -0.0311(3) 0.4752(4) 0.0572(17) Uani 1 1 d . . .
H29 H 0.7540 -0.0201 0.5314 0.069 Uiso 1 1 calc R . .
C30 C 0.7223(6) -0.0775(2) 0.4455(5) 0.061(2) Uani 1 1 d . . .
H30 H 0.6729 -0.0983 0.4817 0.074 Uiso 1 1 calc R . .
C31 C 0.7459(6) -0.0934(2) 0.3642(5) 0.0598(19) Uani 1 1 d . . .
H31 H 0.7128 -0.1251 0.3443 0.072 Uiso 1 1 calc R . .
C32 C 0.8173(6) -0.06339(19) 0.3117(4) 0.0455(14) Uani 1 1 d . . .
H32 H 0.8330 -0.0748 0.2556 0.055 Uiso 1 1 calc R . .
C33 C 0.8553(5) 0.02964(17) 0.1606(3) 0.0323(10) Uani 1 1 d . . .
C34 C 0.7075(6) 0.0296(2) 0.1560(4) 0.0471(14) Uani 1 1 d . . .
H34 H 0.6628 0.0242 0.2073 0.057 Uiso 1 1 calc R . .
C35 C 0.6226(7) 0.0372(2) 0.0783(4) 0.0586(17) Uani 1 1 d . . .
H35 H 0.5212 0.0378 0.0768 0.070 Uiso 1 1 calc R . .
C36 C 0.6871(8) 0.0440(2) 0.0029(4) 0.0566(17) Uani 1 1 d . . .
H36 H 0.6302 0.0488 -0.0507 0.068 Uiso 1 1 calc R . .
C37 C 0.8310(8) 0.0436(3) 0.0062(4) 0.070(2) Uani 1 1 d . . .
H37 H 0.8748 0.0484 -0.0456 0.083 Uiso 1 1 calc R . .
C38 C 0.9174(7) 0.0363(2) 0.0842(4) 0.0525(15) Uani 1 1 d . . .
H38 H 1.0187 0.0358 0.0849 0.063 Uiso 1 1 calc R . .
C39 C 1.1475(5) -0.0016(2) 0.2580(3) 0.0341(11) Uani 1 1 d . . .
C40 C 1.1655(7) -0.0499(2) 0.2264(3) 0.0464(14) Uani 1 1 d . . .
H40 H 1.0840 -0.0687 0.2044 0.056 Uiso 1 1 calc R . .
C41 C 1.3019(8) -0.0704(3) 0.2272(4) 0.066(2) Uani 1 1 d . . .
H41 H 1.3136 -0.1027 0.2044 0.080 Uiso 1 1 calc R . .
C42 C 1.4187(8) -0.0439(4) 0.2607(4) 0.084(3) Uani 1 1 d . . .
H42 H 1.5114 -0.0581 0.2616 0.100 Uiso 1 1 calc R . .
C43 C 1.4047(7) 0.0018(4) 0.2923(5) 0.087(3) Uani 1 1 d . . .
H43 H 1.4870 0.0195 0.3161 0.104 Uiso 1 1 calc R . .
C44 C 1.2691(6) 0.0235(3) 0.2904(4) 0.0610(18) Uani 1 1 d . . .
H44 H 1.2609 0.0562 0.3120 0.073 Uiso 1 1 calc R . .

loop_
_atom_site_aniso_label
_atom_site_aniso_U_11
_atom_site_aniso_U_22
_atom_site_aniso_U_33
_atom_site_aniso_U_23
_atom_site_aniso_U_13
_atom_site_aniso_U_12
Mo1 0.02563(19) 0.02278(18) 0.02058(17) -0.00073(17) 0.00179(13) -0.00312(16)
O1 0.051(2) 0.045(2) 0.0232(16) 0.0025(15) 0.0061(15) -0.0027(17)
O2 0.0271(16) 0.0290(16) 0.0337(17) -0.0001(15) 0.0007(13) -0.0019(14)
O3 0.0415(19) 0.0193(15) 0.0296(17) -0.0024(13) -0.0007(14) -0.0010(13)
O4 0.0335(18) 0.0225(15) 0.0318(17) -0.0057(14) 0.0063(14) -0.0042(13)
N1 0.042(3) 0.029(2) 0.054(3) -0.009(2) -0.015(2) 0.002(2)
N2 0.042(3) 0.029(2) 0.041(2) -0.0024(19) 0.0190(19) -0.0052(18)
N3 0.047(3) 0.085(4) 0.042(3) 0.002(3) 0.016(2) -0.006(3)
C1 0.043(3) 0.050(3) 0.054(3) -0.011(3) -0.014(3) 0.005(3)
C2 0.050(4) 0.062(4) 0.049(3) -0.007(3) -0.019(3) 0.002(3)
C3 0.081(5) 0.057(4) 0.056(4) 0.004(4) -0.004(4) 0.008(4)
C4 0.044(4) 0.068(5) 0.085(5) 0.006(4) 0.008(3) 0.000(3)
C5 0.026(3) 0.030(3) 0.100(5) -0.009(3) 0.019(3) -0.002(2)
C6 0.043(3) 0.047(3) 0.067(4) -0.001(3) 0.021(3) -0.003(3)
C7 0.051(4) 0.130(8) 0.081(5) 0.025(5) 0.017(4) 0.003(5)
C8 0.053(4) 0.143(8) 0.039(3) 0.031(4) 0.018(3) 0.009(4)
Si1 0.0207(6) 0.0222(6) 0.0328(7) 0.0021(5) -0.0016(5) -0.0024(5)
C9 0.025(2) 0.028(2) 0.033(2) -0.003(2) -0.0042(18) -0.0034(18)
C10 0.037(3) 0.039(3) 0.042(3) -0.001(2) 0.004(2) 0.000(2)
C11 0.044(3) 0.073(4) 0.040(3) -0.008(3) 0.010(2) -0.004(3)
C12 0.034(3) 0.063(4) 0.061(4) -0.028(3) 0.005(3) 0.009(3)
C13 0.033(3) 0.037(3) 0.075(4) -0.021(3) -0.004(3) 0.005(2)
C14 0.025(2) 0.034(3) 0.052(3) -0.003(2) -0.002(2) -0.001(2)
C15 0.019(2) 0.031(3) 0.073(4) -0.006(3) -0.007(2) -0.0044(19)
C16 0.031(3) 0.040(3) 0.090(5) -0.007(3) -0.011(3) 0.001(2)
C17 0.037(4) 0.047(4) 0.141(7) -0.025(4) -0.027(4) -0.005(3)
C18 0.022(3) 0.064(5) 0.212(11) -0.045(6) -0.001(5) -0.007(3)
C19 0.029(4) 0.069(5) 0.228(12) -0.046(6) 0.032(5) -0.010(3)
C20 0.026(3) 0.061(4) 0.142(7) -0.029(5) 0.019(4) -0.011(3)
Si2 0.0269(6) 0.0224(6) 0.0287(6) -0.0042(5) -0.0009(5) 0.0012(5)
C27 0.024(2) 0.027(2) 0.042(3) 0.006(2) -0.0065(19) -0.0010(18)
C28 0.045(3) 0.033(3) 0.046(3) 0.010(2) 0.007(2) -0.007(2)
C29 0.047(4) 0.068(4) 0.057(4) 0.027(3) 0.008(3) -0.005(3)
C30 0.032(3) 0.060(4) 0.088(5) 0.048(4) -0.011(3) -0.011(3)
C31 0.049(4) 0.037(3) 0.086(5) 0.027(3) -0.027(3) -0.016(3)
C32 0.044(3) 0.029(3) 0.059(4) 0.005(3) -0.018(3) -0.005(2)
C33 0.035(3) 0.024(2) 0.036(3) -0.005(2) -0.005(2) 0.0041(19)
C34 0.045(3) 0.055(4) 0.038(3) -0.012(3) -0.007(2) 0.007(3)
C35 0.054(4) 0.063(4) 0.053(4) -0.014(3) -0.021(3) 0.008(3)
C36 0.075(5) 0.041(3) 0.046(4) 0.003(3) -0.026(3) 0.002(3)
C37 0.086(5) 0.080(5) 0.041(3) 0.025(4) -0.003(3) -0.004(4)
C38 0.052(4) 0.062(4) 0.043(3) 0.021(3) 0.000(3) -0.004(3)
C39 0.034(3) 0.046(3) 0.021(2) 0.000(2) 0.0005(19) 0.016(2)
C40 0.058(4) 0.048(3) 0.034(3) 0.004(3) 0.009(2) 0.019(3)
C41 0.088(5) 0.074(5) 0.039(3) 0.003(3) 0.019(3) 0.050(4)
C42 0.067(5) 0.147(8) 0.035(3) -0.007(4) -0.003(3) 0.064(5)
C43 0.031(3) 0.169(9) 0.060(4) -0.040(5) -0.002(3) 0.020(4)
C44 0.034(3) 0.090(5) 0.059(4) -0.035(4) 0.007(3) 0.007(3)

loop_
_atom_type_symbol
_atom_type_description
_atom_type_scat_dispersion_real
_atom_type_scat_dispersion_imag
_atom_type_scat_source
C C 0.0033 0.0016 'International Tables Vol C Tables 4.2.6.8 and 6.1.1.4'
H H 0.0000 0.0000 'International Tables Vol C Tables 4.2.6.8 and 6.1.1.4'
N N 0.0061 0.0033 'International Tables Vol C Tables 4.2.6.8 and 6.1.1.4'
O O 0.0106 0.0060 'International Tables Vol C Tables 4.2.6.8 and 6.1.1.4'
Si Si 0.0817 0.0704 'International Tables Vol C Tables 4.2.6.8 and 6.1.1.4'
Mo Mo -1.6832 0.6857 'International Tables Vol C Tables 4.2.6.8 and 6.1.1.4'

loop_
_geom_angle_atom_site_label_1
_geom_angle_atom_site_label_2
_geom_angle_atom_site_label_3
_geom_angle
O2 Mo1 O1 105.49(17)
O2 Mo1 O4 97.31(14)
O1 Mo1 O4 99.63(15)
O2 Mo1 O3 97.83(14)
O1 Mo1 O3 99.15(15)
O4 Mo1 O3 151.71(14)
O2 Mo1 N2 95.83(16)
O1 Mo1 N2 158.65(17)
O4 Mo1 N2 78.37(13)
O3 Mo1 N2 76.44(14)
O2 Mo1 N1 162.90(16)
O1 Mo1 N1 91.61(17)
O4 Mo1 N1 79.46(14)
O3 Mo1 N1 79.06(14)
N2 Mo1 N1 67.08(17)
Si1 O3 Mo1 142.6(2)
Si2 O4 Mo1 158.5(2)
C1 N1 C5 118.8(5)
C1 N1 Mo1 123.0(4)
C5 N1 Mo1 118.2(4)
C6 N2 N3 107.7(5)
C6 N2 Mo1 121.7(4)
N3 N2 Mo1 130.6(3)
N2 N3 C8 111.7(5)
N2 N3 H3A 121(4)
C8 N3 H3A 128(4)
N1 C1 C2 120.1(6)
N1 C1 H1 120.0
C2 C1 H1 120.0
C1 C2 C3 119.5(6)
C1 C2 H2 120.2
C3 C2 H2 120.2
C4 C3 C2 122.6(7)
C4 C3 H3 118.7
C2 C3 H3 118.7
C3 C4 C5 116.7(7)
C3 C4 H4 121.6
C5 C4 H4 121.6
N1 C5 C4 122.2(7)
N1 C5 C6 115.2(5)
C4 C5 C6 122.5(6)
N2 C6 C5 117.8(5)
N2 C6 C7 109.3(6)
C5 C6 C7 132.9(6)
C8 C7 C6 102.6(6)
C8 C7 H7 128.7
C6 C7 H7 128.7
N3 C8 C7 108.8(6)
N3 C8 H8 125.6
C7 C8 H8 125.6
O3 Si1 C15 108.4(2)
O3 Si1 C9 107.6(2)
C15 Si1 C9 109.9(2)
O3 Si1 C21A 107.7(3)
C15 Si1 C21A 109.9(3)
C9 Si1 C21A 113.1(3)
O3 Si1 C21B 107.9(3)
C15 Si1 C21B 115.5(3)
C9 Si1 C21B 107.3(3)
C10 C9 C14 116.5(5)
C10 C9 Si1 121.4(4)
C14 C9 Si1 122.1(4)
C9 C10 C11 121.4(5)
C9 C10 H10 119.3
C11 C10 H10 119.3
C12 C11 C10 119.7(6)
C12 C11 H11 120.2
C10 C11 H11 120.2
C13 C12 C11 120.9(5)
C13 C12 H12 119.6
C11 C12 H12 119.6
C12 C13 C14 119.4(5)
C12 C13 H13 120.3
C14 C13 H13 120.3
C13 C14 C9 122.2(5)
C13 C14 H14 118.9
C9 C14 H14 118.9
C20 C15 C16 116.8(5)
C20 C15 Si1 119.5(4)
C16 C15 Si1 122.9(5)
C17 C16 C15 121.8(6)
C17 C16 H16 119.1
C15 C16 H16 119.1
C16 C17 C18 118.5(6)
C16 C17 H17 120.8
C18 C17 H17 120.8
C19 C18 C17 120.3(6)
C19 C18 H18 119.8
C17 C18 H18 119.8
C18 C19 C20 119.7(8)
C18 C19 H19 120.2
C20 C19 H19 120.2
C15 C20 C19 121.9(7)
C15 C20 H20 119.0
C19 C20 H20 119.0
C22A C21A C26A 120.0
C22A C21A Si1 123.1(3)
C26A C21A Si1 116.7(3)
C21A C22A C23A 120.0
C21A C22A H22A 120.0
C23A C22A H22A 120.0
C24A C23A C22A 120.0
C24A C23A H23A 120.0
C22A C23A H23A 120.0
C23A C24A C25A 120.0
C23A C24A H24A 120.0
C25A C24A H24A 120.0
C24A C25A C26A 120.0
C24A C25A H25A 120.0
C26A C25A H25A 120.0
C25A C26A C21A 120.0
C25A C26A H26A 120.0
C21A C26A H26A 120.0
C22B C21B C26B 120.0
C22B C21B Si1 124.7(4)
C26B C21B Si1 114.7(4)
C23B C22B C21B 120.0
C23B C22B H22B 120.0
C21B C22B H22B 120.0
C22B C23B C24B 120.0
C22B C23B H23B 120.0
C24B C23B H23B 120.0
C25B C24B C23B 120.0
C25B C24B H24B 120.0
C23B C24B H24B 120.0
C26B C25B C24B 120.0
C26B C25B H25B 120.0
C24B C25B H25B 120.0
C25B C26B C21B 120.0
C25B C26B H26B 120.0
C21B C26B H26B 120.0
O4 Si2 C33 111.32(19)
O4 Si2 C27 108.5(2)
C33 Si2 C27 107.9(2)
O4 Si2 C39 107.4(2)
C33 Si2 C39 112.2(2)
C27 Si2 C39 109.4(2)
C28 C27 C32 117.6(5)
C28 C27 Si2 120.3(4)
C32 C27 Si2 122.1(4)
C27 C28 C29 121.1(5)
C27 C28 H28 119.4
C29 C28 H28 119.4
C30 C29 C28 119.1(6)
C30 C29 H29 120.4
C28 C29 H29 120.4
C31 C30 C29 120.5(6)
C31 C30 H30 119.8
C29 C30 H30 119.8
C30 C31 C32 119.9(6)
C30 C31 H31 120.1
C32 C31 H31 120.1
C31 C32 C27 121.8(6)
C31 C32 H32 119.1
C27 C32 H32 119.1
C34 C33 C38 117.8(5)
C34 C33 Si2 120.2(4)
C38 C33 Si2 121.9(4)
C33 C34 C35 121.7(6)
C33 C34 H34 119.1
C35 C34 H34 119.1
C36 C35 C34 119.4(6)
C36 C35 H35 120.3
C34 C35 H35 120.3
C37 C36 C35 119.6(6)
C37 C36 H36 120.2
C35 C36 H36 120.2
C36 C37 C38 121.4(6)
C36 C37 H37 119.3
C38 C37 H37 119.3
C33 C38 C37 120.0(6)
C33 C38 H38 120.0
C37 C38 H38 120.0
C44 C39 C40 117.1(5)
C44 C39 Si2 121.0(4)
C40 C39 Si2 121.5(4)
C41 C40 C39 120.5(6)
C41 C40 H40 119.8
C39 C40 H40 119.8
C42 C41 C40 119.8(7)
C42 C41 H41 120.1
C40 C41 H41 120.1
C43 C42 C41 121.0(6)
C43 C42 H42 119.5
C41 C42 H42 119.5
C42 C43 C44 120.2(7)
C42 C43 H43 119.9
C44 C43 H43 119.9
C39 C44 C43 121.4(7)
C39 C44 H44 119.3
C43 C44 H44 119.3

loop_
_geom_bond_atom_site_label_1
_geom_bond_atom_site_label_2
_geom_bond_distance
Mo1 O2 1.696(3)
Mo1 O1 1.701(3)
Mo1 O4 1.923(3)
Mo1 O3 1.937(3)
Mo1 N2 2.353(4)
Mo1 N1 2.407(4)
O3 Si1 1.620(3)
O4 Si2 1.610(3)
N1 C1 1.344(7)
N1 C5 1.369(8)
N2 C6 1.295(7)
N2 N3 1.351(6)
N3 C8 1.353(7)
N3 H3A 0.95(3)
C1 C2 1.359(8)
C1 H1 0.9500
C2 C3 1.374(9)
C2 H2 0.9500
C3 C4 1.320(9)
C3 H3 0.9500
C4 C5 1.384(8)
C4 H4 0.9500
C5 C6 1.441(9)
C6 C7 1.511(9)
C7 C8 1.363(10)
C7 H7 0.9500
C8 H8 0.9500
Si1 C15 1.862(5)
Si1 C9 1.871(5)
Si1 C21A 1.894(3)
Si1 C21B 1.897(3)
C9 C10 1.395(7)
C9 C14 1.404(7)
C10 C11 1.400(8)
C10 H10 0.9500
C11 C12 1.374(9)
C11 H11 0.9500
C12 C13 1.364(9)
C12 H12 0.9500
C13 C14 1.392(7)
C13 H13 0.9500
C14 H14 0.9500
C15 C20 1.376(8)
C15 C16 1.398(8)
C16 C17 1.386(8)
C16 H16 0.9500
C17 C18 1.399(11)
C17 H17 0.9500
C18 C19 1.348(11)
C18 H18 0.9500
C19 C20 1.395(8)
C19 H19 0.9500
C20 H20 0.9500
C21A C22A 1.3900
C21A C26A 1.3900
C22A C23A 1.3900
C22A H22A 0.9500
C23A C24A 1.3900
C23A H23A 0.9500
C24A C25A 1.3900
C24A H24A 0.9500
C25A C26A 1.3900
C25A H25A 0.9500
C26A H26A 0.9500
C21B C22B 1.3900
C21B C26B 1.3900
C22B C23B 1.3900
C22B H22B 0.9500
C23B C24B 1.3900
C23B H23B 0.9500
C24B C25B 1.3900
C24B H24B 0.9500
C25B C26B 1.3900
C25B H25B 0.9500
C26B H26B 0.9500
Si2 C33 1.866(5)
Si2 C27 1.868(5)
Si2 C39 1.874(5)
C27 C28 1.389(7)
C27 C32 1.402(7)
C28 C29 1.400(7)
C28 H28 0.9500
C29 C30 1.392(9)
C29 H29 0.9500
C30 C31 1.373(10)
C30 H30 0.9500
C31 C32 1.373(8)
C31 H31 0.9500
C32 H32 0.9500
C33 C34 1.382(7)
C33 C38 1.387(8)
C34 C35 1.390(8)
C34 H34 0.9500
C35 C36 1.385(9)
C35 H35 0.9500
C36 C37 1.348(9)
C36 H36 0.9500
C37 C38 1.398(8)
C37 H37 0.9500
C38 H38 0.9500
C39 C44 1.376(8)
C39 C40 1.409(7)
C40 C41 1.394(8)
C40 H40 0.9500
C41 C42 1.366(11)
C41 H41 0.9500
C42 C43 1.335(11)
C42 H42 0.9500
C43 C44 1.399(8)
C43 H43 0.9500
C44 H44 0.9500

loop_
_geom_torsion_atom_site_label_1
_geom_torsion_atom_site_label_2
_geom_torsion_atom_site_label_3
_geom_torsion_atom_site_label_4
_geom_torsion
O2 Mo1 O3 Si1 88.8(3)
O1 Mo1 O3 Si1 -18.4(4)
O4 Mo1 O3 Si1 -149.5(3)
N2 Mo1 O3 Si1 -177.1(4)
N1 Mo1 O3 Si1 -108.3(3)
O2 Mo1 O4 Si2 -113.2(6)
O1 Mo1 O4 Si2 -6.0(6)
O3 Mo1 O4 Si2 125.0(5)
N2 Mo1 O4 Si2 152.4(6)
N1 Mo1 O4 Si2 83.8(6)
O2 Mo1 N1 C1 -177.4(5)
O1 Mo1 N1 C1 2.6(4)
O4 Mo1 N1 C1 -96.9(4)
O3 Mo1 N1 C1 101.6(4)
N2 Mo1 N1 C1 -178.7(5)
O2 Mo1 N1 C5 4.0(7)
O1 Mo1 N1 C5 -176.0(4)
O4 Mo1 N1 C5 84.5(4)
O3 Mo1 N1 C5 -77.0(4)
N2 Mo1 N1 C5 2.8(3)
O2 Mo1 N2 C6 178.3(4)
O1 Mo1 N2 C6 1.3(7)
O4 Mo1 N2 C6 -85.4(4)
O3 Mo1 N2 C6 81.6(4)
N1 Mo1 N2 C6 -2.1(4)
O2 Mo1 N2 N3 -2.7(5)
O1 Mo1 N2 N3 -179.7(5)
O4 Mo1 N2 N3 93.6(5)
O3 Mo1 N2 N3 -99.4(5)
N1 Mo1 N2 N3 176.9(5)
C6 N2 N3 C8 -1.0(8)
Mo1 N2 N3 C8 180.0(5)
C5 N1 C1 C2 0.7(8)
Mo1 N1 C1 C2 -177.8(4)
N1 C1 C2 C3 0.9(10)
C1 C2 C3 C4 -1.6(11)
C2 C3 C4 C5 0.7(11)
C1 N1 C5 C4 -1.7(8)
Mo1 N1 C5 C4 176.9(5)
C1 N1 C5 C6 178.1(5)
Mo1 N1 C5 C6 -3.3(6)
C3 C4 C5 N1 1.0(9)
C3 C4 C5 C6 -178.7(6)
N3 N2 C6 C5 -178.0(5)
Mo1 N2 C6 C5 1.2(7)
N3 N2 C6 C7 0.4(7)
Mo1 N2 C6 C7 179.6(5)
N1 C5 C6 N2 1.5(8)
C4 C5 C6 N2 -178.8(6)
N1 C5 C6 C7 -176.5(7)
C4 C5 C6 C7 3.3(11)
N2 C6 C7 C8 0.3(9)
C5 C6 C7 C8 178.4(7)
N2 N3 C8 C7 1.2(10)
C6 C7 C8 N3 -0.8(10)
Mo1 O3 Si1 C15 -63.3(4)
Mo1 O3 Si1 C9 177.9(3)
Mo1 O3 Si1 C21A 55.6(4)
Mo1 O3 Si1 C21B 62.4(4)
O3 Si1 C9 C10 4.1(4)
C15 Si1 C9 C10 -113.8(4)
C21A Si1 C9 C10 122.9(4)
C21B Si1 C9 C10 119.9(5)
O3 Si1 C9 C14 -176.3(4)
C15 Si1 C9 C14 65.8(4)
C21A Si1 C9 C14 -57.5(5)
C21B Si1 C9 C14 -60.4(5)
C14 C9 C10 C11 0.2(7)
Si1 C9 C10 C11 179.9(4)
C9 C10 C11 C12 -0.5(8)
C10 C11 C12 C13 0.6(9)
C11 C12 C13 C14 -0.5(9)
C12 C13 C14 C9 0.3(8)
C10 C9 C14 C13 -0.2(7)
Si1 C9 C14 C13 -179.8(4)
O3 Si1 C15 C20 58.9(6)
C9 Si1 C15 C20 176.3(5)
C21A Si1 C15 C20 -58.6(6)
C21B Si1 C15 C20 -62.3(6)
O3 Si1 C15 C16 -110.6(4)
C9 Si1 C15 C16 6.8(5)
C21A Si1 C15 C16 131.9(5)
C21B Si1 C15 C16 128.2(5)
C20 C15 C16 C17 5.0(8)
Si1 C15 C16 C17 174.8(5)
C15 C16 C17 C18 2.8(10)
C16 C17 C18 C19 -10.1(13)
C17 C18 C19 C20 9.1(16)
C16 C15 C20 C19 -6.1(11)
Si1 C15 C20 C19 -176.2(7)
C18 C19 C20 C15 -0.8(15)
O3 Si1 C21A C22A -110.3(4)
C15 Si1 C21A C22A 7.7(5)
C9 Si1 C21A C22A 131.0(4)
C21B Si1 C21A C22A 157(4)
O3 Si1 C21A C26A 64.1(4)
C15 Si1 C21A C26A -177.9(3)
C9 Si1 C21A C26A -54.6(4)
C21B Si1 C21A C26A -28(3)
C26A C21A C22A C23A 0.0
Si1 C21A C22A C23A 174.2(5)
C21A C22A C23A C24A 0.0
C22A C23A C24A C25A 0.0
C23A C24A C25A C26A 0.0
C24A C25A C26A C21A 0.0
C22A C21A C26A C25A 0.0
Si1 C21A C26A C25A -174.6(5)
O3 Si1 C21B C22B -91.3(5)
C15 Si1 C21B C22B 30.2(6)
C9 Si1 C21B C22B 153.1(5)
C21A Si1 C21B C22B -2(3)
O3 Si1 C21B C26B 80.4(4)
C15 Si1 C21B C26B -158.2(4)
C9 Si1 C21B C26B -35.3(5)
C21A Si1 C21B C26B 170(4)
C26B C21B C22B C23B 0.0
Si1 C21B C22B C23B 171.2(6)
C21B C22B C23B C24B 0.0
C22B C23B C24B C25B 0.0
C23B C24B C25B C26B 0.0
C24B C25B C26B C21B 0.0
C22B C21B C26B C25B 0.0
Si1 C21B C26B C25B -172.1(6)
Mo1 O4 Si2 C33 -39.2(6)
Mo1 O4 Si2 C27 -157.8(5)
Mo1 O4 Si2 C39 84.1(6)
O4 Si2 C27 C28 -8.5(5)
C33 Si2 C27 C28 -129.2(4)
C39 Si2 C27 C28 108.4(4)
O4 Si2 C27 C32 172.2(4)
C33 Si2 C27 C32 51.5(4)
C39 Si2 C27 C32 -70.9(4)
C32 C27 C28 C29 -0.8(8)
Si2 C27 C28 C29 179.9(4)
C27 C28 C29 C30 0.6(9)
C28 C29 C30 C31 -0.2(9)
C29 C30 C31 C32 -0.1(9)
C30 C31 C32 C27 -0.1(9)
C28 C27 C32 C31 0.5(8)
Si2 C27 C32 C31 179.9(4)
O4 Si2 C33 C34 -84.3(4)
C27 Si2 C33 C34 34.6(5)
C39 Si2 C33 C34 155.2(4)
O4 Si2 C33 C38 91.8(5)
C27 Si2 C33 C38 -149.2(5)
C39 Si2 C33 C38 -28.6(5)
C38 C33 C34 C35 -1.7(8)
Si2 C33 C34 C35 174.7(5)
C33 C34 C35 C36 1.4(9)
C34 C35 C36 C37 -0.8(10)
C35 C36 C37 C38 0.4(11)
C34 C33 C38 C37 1.2(9)
Si2 C33 C38 C37 -175.0(5)
C36 C37 C38 C33 -0.6(11)
O4 Si2 C39 C44 2.4(5)
C33 Si2 C39 C44 125.1(5)
C27 Si2 C39 C44 -115.1(5)
O4 Si2 C39 C40 175.1(4)
C33 Si2 C39 C40 -62.3(5)
C27 Si2 C39 C40 57.5(4)
C44 C39 C40 C41 -1.1(8)
Si2 C39 C40 C41 -174.1(4)
C39 C40 C41 C42 1.6(9)
C40 C41 C42 C43 -0.6(11)
C41 C42 C43 C44 -0.9(12)
C40 C39 C44 C43 -0.3(9)
Si2 C39 C44 C43 172.7(5)
C42 C43 C44 C39 1.3(11)
